data_7012811
loop_
_publ_author_name
'Tannai, Hidenori'
'Tsuge, Kiyoshi'
'Sasaki, Yoichi'
'Hatozaki, Osamu'
'Oyama, Noboru'

_publ_section_title
;
 Monodentate and bridging coordination of 2,5-dimercapto-1,3,4-thiadiazolate
 to a (2,2':6',2''-terpyridine)platinum(II) center
;
_journal_coden_ASTM DTARAF
_journal_issue 11
_journal_name_full 'Dalton Transactions'
_journal_page_first 2353
_journal_page_last 2358
_journal_paper_doi 10.1039/b301390c
_journal_year 2003
_chemical_formula_sum 'C38 H34 F12 N8 O2 P2 Pt2 S3'
_chemical_formula_weight 1411.03
_space_group_IT_number 2
_symmetry_cell_setting triclinic
_symmetry_Int_Tables_number 2
_symmetry_space_group_name_Hall '-P 1'
_symmetry_space_group_name_H-M 'P -1'
_cell_angle_alpha 94.517(5)
_cell_angle_beta 91.111(2)
_cell_angle_gamma 97.789(2)
_cell_formula_units_Z 1
_cell_length_a 5.800(2)
_cell_length_b 13.071(1)
_cell_length_c 14.879(3)
_cell_measurement_reflns_used 5257
_cell_measurement_temperature 120
_cell_measurement_theta_max 27.1016
_cell_measurement_theta_min 2.0043
_cell_volume 1113.6(5)
_computing_data_reduction 'teXsan Ver. 1.11'
_computing_publication_material 'teXsan Ver. 1.11'
_computing_structure_refinement 'teXsan Ver. 1.10'
_computing_structure_solution SAPI90
_diffrn_measured_fraction_theta_full 0.9315
_diffrn_measured_fraction_theta_max 0.9315
_diffrn_measurement_device_type 'Rigaku/MSC Mercury CCD'
_diffrn_measurement_method \w
_diffrn_radiation_type 'Mo K\a'
_diffrn_radiation_wavelength 0.7107
_diffrn_reflns_av_R_equivalents 0.019
_diffrn_reflns_limit_h_max 7
_diffrn_reflns_limit_h_min -7
_diffrn_reflns_limit_k_max 15
_diffrn_reflns_limit_k_min -16
_diffrn_reflns_limit_l_max 14
_diffrn_reflns_limit_l_min -19
_diffrn_reflns_number 7727
_diffrn_reflns_theta_full 27.10
_diffrn_reflns_theta_max 27.10
_exptl_absorpt_coefficient_mu 6.558
_exptl_absorpt_correction_T_max 1.0022
_exptl_absorpt_correction_T_min 0.5719
_exptl_absorpt_correction_type
;
REQABA Empirical Absorption Correction, Version 1.1-03101998, Robert A. 
Jacobson, Molecular Structure Corp. 1996-1998'
;
_exptl_crystal_colour 'red orange'
_exptl_crystal_density_diffrn 2.104
_exptl_crystal_density_method 'not measured'
_exptl_crystal_description needle
_exptl_crystal_size_max 0.40
_exptl_crystal_size_mid 0.05
_exptl_crystal_size_min 0.05
_refine_diff_density_max 1.68
_refine_diff_density_min -1.02
_refine_ls_extinction_method none
_refine_ls_goodness_of_fit_ref 1.786
_refine_ls_hydrogen_treatment noref
_refine_ls_number_parameters 325
_refine_ls_number_reflns 4058
_refine_ls_R_factor_gt 0.0269
_refine_ls_shift/su_max 0.0001
_refine_ls_structure_factor_coef Fsqd
_refine_ls_weighting_details 'w = 1/[\s^2^(Fo^2^) + (0.01000(Max(Fo^2^,0) + 2Fc^2^)/3)^2^]'
_refine_ls_weighting_scheme calc
_refine_ls_wR_factor_ref 0.0527
_reflns_number_gt 4058
_reflns_number_total 4567
_reflns_threshold_expression F^2^>2.0\s(F^2^)
_cod_data_source_file b301390c.txt
_cod_data_source_block '[{Pt(tpy)}2DMcT](PF6)2'
_cod_original_cell_volume 1113.7(4)
_cod_original_formula_sum 'C38 H34 F12 N8 O2 P2 Pt2 S3 '
_cod_database_code 7012811

loop_
_symmetry_equiv_pos_as_xyz
x,y,z
-x,-y,-z

loop_
_atom_site_label
_atom_site_type_symbol
_atom_site_fract_x
_atom_site_fract_y
_atom_site_fract_z
_atom_site_U_iso_or_equiv
_atom_site_adp_type
_atom_site_occupancy
_atom_site_calc_flag
_atom_site_refinement_flags
_atom_site_disorder_assembly
_atom_site_disorder_group
Pt(1) Pt -0.02800(3) -0.15195(1) -0.24851(1) 0.02518(5) Uani 1.00 d . . .
S(1) S 0.1748(3) 0.00026(9) -0.1825(1) 0.0493(4) Uani 1.00 d . . .
S(2) S -0.0958(6) -0.0523(2) -0.0303(2) 0.0305(7) Uani 0.50 d P . .
P(1) P 0.1009(2) 0.26854(8) -0.39860(9) 0.0318(3) Uani 1.00 d . . .
F(1) F 0.0486(6) 0.3322(3) -0.4820(3) 0.061(1) Uani 1.00 d . . .
F(2) F -0.1702(5) 0.2498(3) -0.3814(3) 0.0565(10) Uani 1.00 d . . .
F(3) F 0.0771(6) 0.1646(2) -0.4644(3) 0.063(1) Uani 1.00 d . . .
F(4) F 0.1514(5) 0.2024(3) -0.3167(2) 0.057(1) Uani 1.00 d . . .
F(5) F 0.3711(4) 0.2878(2) -0.4179(2) 0.0468(9) Uani 1.00 d . . .
F(6) F 0.1262(6) 0.3711(2) -0.3328(3) 0.067(1) Uani 1.00 d . . .
O(1) O 0.7304(9) 0.4170(4) -0.1027(3) 0.074(2) Uani 1.00 d . . .
N(1) N 0.259(2) 0.0852(7) -0.0255(6) 0.045(2) Uani 0.50 d P . .
N(2) N 0.177(2) 0.0875(8) 0.0620(7) 0.043(3) Uani 0.50 d P . .
N(3) N -0.2746(6) -0.0934(3) -0.3178(2) 0.0258(9) Uani 1.00 d . . .
N(4) N -0.2003(6) -0.2826(3) -0.3040(2) 0.0259(9) Uani 1.00 d . . .
N(5) N 0.1630(6) -0.2522(3) -0.1954(2) 0.0281(10) Uani 1.00 d . . .
C(1) C 0.137(2) 0.0163(6) -0.0803(6) 0.021(2) Uani 0.50 d P . .
C(2) C -0.006(2) 0.0210(8) 0.0695(7) 0.024(2) Uani 0.50 d P . .
C(3) C -0.3035(8) 0.0062(3) -0.3217(3) 0.032(1) Uani 1.00 d . . .
C(4) C -0.4884(9) 0.0356(4) -0.3687(3) 0.036(1) Uani 1.00 d . . .
C(5) C -0.6488(8) -0.0396(4) -0.4124(3) 0.035(1) Uani 1.00 d . . .
C(6) C -0.6210(8) -0.1427(3) -0.4112(3) 0.032(1) Uani 1.00 d . . .
C(7) C -0.4337(7) -0.1686(3) -0.3640(3) 0.027(1) Uani 1.00 d . . .
C(8) C -0.3883(8) -0.2759(3) -0.3563(3) 0.030(1) Uani 1.00 d . . .
C(9) C -0.5119(8) -0.3676(4) -0.3950(3) 0.035(1) Uani 1.00 d . . .
C(10) C -0.4389(9) -0.4602(3) -0.3776(4) 0.038(1) Uani 1.00 d . . .
C(11) C -0.2467(9) -0.4637(3) -0.3219(4) 0.038(1) Uani 1.00 d . . .
C(12) C -0.1246(8) -0.3713(3) -0.2836(3) 0.033(1) Uani 1.00 d . . .
C(13) C 0.0803(8) -0.3545(3) -0.2215(3) 0.032(1) Uani 1.00 d . . .
C(14) C 0.1899(9) -0.4323(4) -0.1907(4) 0.039(1) Uani 1.00 d . . .
C(15) C 0.3851(9) -0.4081(4) -0.1334(4) 0.042(1) Uani 1.00 d . . .
C(16) C 0.4645(9) -0.3063(4) -0.1088(4) 0.041(1) Uani 1.00 d . . .
C(17) C 0.3513(8) -0.2301(4) -0.1407(3) 0.034(1) Uani 1.00 d . . .
C(18) C 0.787(1) 0.3352(5) -0.1081(4) 0.052(2) Uani 1.00 d . . .
C(19) C 0.670(2) 0.2418(7) -0.1552(7) 0.110(3) Uani 1.00 d . . .
C(20) C 1.022(1) 0.3276(7) -0.0613(7) 0.091(3) Uani 1.00 d . . .
H(1) H -0.1932 0.0583 -0.2911 0.0381 Uiso 1.00 calc . . .
H(2) H -0.5042 0.1068 -0.3706 0.0428 Uiso 1.00 calc . . .
H(3) H -0.7792 -0.0207 -0.4436 0.0420 Uiso 1.00 calc . . .
H(4) H -0.7295 -0.1950 -0.4425 0.0382 Uiso 1.00 calc . . .
H(5) H -0.6449 -0.3665 -0.4330 0.0422 Uiso 1.00 calc . . .
H(6) H -0.5223 -0.5231 -0.4045 0.0455 Uiso 1.00 calc . . .
H(7) H -0.1992 -0.5282 -0.3100 0.0458 Uiso 1.00 calc . . .
H(8) H 0.1322 -0.5027 -0.2085 0.0462 Uiso 1.00 calc . . .
H(9) H 0.4619 -0.4614 -0.1117 0.0498 Uiso 1.00 calc . . .
H(10) H 0.5978 -0.2883 -0.0698 0.0495 Uiso 1.00 calc . . .
H(11) H 0.4087 -0.1597 -0.1232 0.0406 Uiso 1.00 calc . . .
H(12) H 0.5196 0.2258 -0.1317 0.1324 Uiso 1.00 calc . . .
H(13) H 0.6559 0.2514 -0.2176 0.1324 Uiso 1.00 calc . . .
H(14) H 0.7573 0.1864 -0.1475 0.1324 Uiso 1.00 calc . . .
H(15) H 1.0541 0.2581 -0.0687 0.1089 Uiso 1.00 calc . . .
H(16) H 1.1419 0.3716 -0.0875 0.1089 Uiso 1.00 calc . . .
H(17) H 1.0157 0.3483 0.0011 0.1089 Uiso 1.00 calc . . .

loop_
_atom_site_aniso_label
_atom_site_aniso_U_11
_atom_site_aniso_U_22
_atom_site_aniso_U_33
_atom_site_aniso_U_12
_atom_site_aniso_U_13
_atom_site_aniso_U_23
Pt(1) 0.02723(10) 0.02440(9) 0.02230(9) -0.00078(6) 0.00500(6) -0.00171(6)
S(1) 0.0556(8) 0.0273(6) 0.0604(10) -0.0004(6) -0.0247(7) -0.0077(6)
S(2) 0.033(2) 0.031(1) 0.022(1) -0.012(1) 0.001(1) -0.002(1)
P(1) 0.0222(6) 0.0247(5) 0.0476(8) 0.0005(4) 0.0001(5) 0.0018(5)
F(1) 0.049(2) 0.066(2) 0.077(2) 0.020(2) 0.004(2) 0.036(2)
F(2) 0.021(1) 0.066(2) 0.082(3) 0.000(1) 0.008(2) 0.011(2)
F(3) 0.058(2) 0.042(2) 0.084(3) 0.006(1) -0.013(2) -0.020(2)
F(4) 0.046(2) 0.068(2) 0.062(2) 0.011(2) 0.005(2) 0.027(2)
F(5) 0.022(1) 0.042(2) 0.077(2) 0.001(1) 0.007(1) 0.013(1)
F(6) 0.048(2) 0.046(2) 0.102(3) 0.013(1) -0.008(2) -0.030(2)
O(1) 0.095(4) 0.053(3) 0.081(4) 0.033(2) -0.002(3) 0.007(2)
N(1) 0.049(5) 0.050(5) 0.024(4) -0.028(4) 0.015(4) -0.013(4)
N(2) 0.036(6) 0.055(6) 0.027(6) -0.025(4) 0.011(4) -0.004(4)
N(3) 0.024(2) 0.029(2) 0.023(2) 0.002(1) 0.004(2) 0.000(1)
N(4) 0.027(2) 0.022(2) 0.028(2) 0.003(1) 0.004(2) 0.000(1)
N(5) 0.029(2) 0.034(2) 0.021(2) 0.001(2) 0.005(2) 0.004(2)
C(1) 0.027(5) 0.017(4) 0.020(4) 0.005(4) -0.003(4) -0.001(3)
C(2) 0.024(5) 0.024(4) 0.020(5) -0.008(4) -0.001(5) -0.007(4)
C(3) 0.038(3) 0.024(2) 0.032(3) 0.002(2) 0.007(2) -0.001(2)
C(4) 0.038(3) 0.033(2) 0.038(3) 0.011(2) 0.006(2) 0.003(2)
C(5) 0.029(2) 0.043(3) 0.033(3) 0.006(2) 0.002(2) 0.005(2)
C(6) 0.027(2) 0.034(2) 0.033(3) 0.000(2) 0.008(2) 0.001(2)
C(7) 0.023(2) 0.029(2) 0.028(2) -0.004(2) 0.006(2) -0.001(2)
C(8) 0.029(2) 0.030(2) 0.027(2) -0.005(2) 0.009(2) 0.001(2)
C(9) 0.033(3) 0.037(2) 0.031(3) -0.012(2) 0.002(2) -0.001(2)
C(10) 0.042(3) 0.025(2) 0.044(3) -0.006(2) 0.009(2) -0.002(2)
C(11) 0.051(3) 0.020(2) 0.044(3) 0.004(2) 0.012(3) 0.002(2)
C(12) 0.039(3) 0.029(2) 0.028(3) -0.002(2) 0.009(2) 0.000(2)
C(13) 0.035(3) 0.031(2) 0.031(3) 0.005(2) 0.007(2) 0.003(2)
C(14) 0.046(3) 0.029(2) 0.040(3) 0.002(2) 0.008(2) 0.003(2)
C(15) 0.041(3) 0.045(3) 0.044(3) 0.020(2) 0.009(2) 0.012(2)
C(16) 0.034(3) 0.051(3) 0.039(3) 0.006(2) 0.003(2) 0.009(2)
C(17) 0.029(2) 0.036(2) 0.037(3) 0.003(2) 0.007(2) 0.007(2)
C(18) 0.060(4) 0.056(4) 0.047(4) 0.020(3) 0.015(3) 0.019(3)
C(19) 0.132(8) 0.088(6) 0.093(7) -0.036(6) 0.042(6) -0.027(5)
C(20) 0.068(5) 0.094(6) 0.120(7) 0.030(4) 0.010(5) 0.042(5)

loop_
_atom_type_symbol
_atom_type_description
_atom_type_scat_dispersion_real
_atom_type_scat_dispersion_imag
_atom_type_scat_source
Pt Pt -1.703 8.390
;International Tables for Crystallography
(1992, Vol. C, Tables 4.2.6.8 and 6.1.1.1)
;
C C 0.003 0.002
;International Tables for Crystallography
(1992, Vol. C, Tables 4.2.6.8 and 6.1.1.1)
;
N N 0.006 0.003
;International Tables for Crystallography
(1992, Vol. C, Tables 4.2.6.8 and 6.1.1.1)
;
S S 0.125 0.123
;International Tables for Crystallography
(1992, Vol. C, Tables 4.2.6.8 and 6.1.1.1)
;
H H 0.000 0.000
;International Tables for Crystallography
(1992, Vol. C, Table 6.1.1.2)
;
P P 0.102 0.094
;International Tables for Crystallography
(1992, Vol. C, Tables 4.2.6.8 and 6.1.1.1)
;
F F 0.017 0.010
;International Tables for Crystallography
(1992, Vol. C, Tables 4.2.6.8 and 6.1.1.1)
;
O O 0.011 0.006
;International Tables for Crystallography
(1992, Vol. C, Tables 4.2.6.8 and 6.1.1.1)
;

loop_
_geom_angle_atom_site_label_1
_geom_angle_atom_site_label_2
_geom_angle_atom_site_label_3
_geom_angle
_geom_angle_site_symmetry_1
_geom_angle_site_symmetry_2
_geom_angle_site_symmetry_3
_geom_angle_publ_flag
S(1) Pt(1) N(3) 99.4(1) . . . yes
S(1) Pt(1) N(4) 179.5(1) . . . yes
S(1) Pt(1) N(5) 98.4(1) . . . yes
N(3) Pt(1) N(4) 81.1(1) . . . yes
N(3) Pt(1) N(5) 162.2(1) . . . yes
N(4) Pt(1) N(5) 81.2(1) . . . yes
Pt(1) S(1) C(1) 113.1(4) . . . yes
Pt(1) S(1) C(2) 89.9(3) . . 2_555 yes
C(1) S(1) C(2) 24.8(4) . . 2_555 yes
S(2) S(2) N(1) 107.3(4) 2_555 . 2_555 yes
S(2) S(2) N(2) 168.5(9) 2_555 . 2_555 yes
S(2) S(2) C(1) 57.6(3) 2_555 . . yes
S(2) S(2) C(1) 58.9(4) 2_555 . 2_555 yes
S(2) S(2) C(2) 30.0(4) 2_555 . . yes
S(2) S(2) C(2) 70.4(6) 2_555 . 2_555 yes
N(1) S(2) N(2) 79.5(8) 2_555 . 2_555 yes
N(1) S(2) C(1) 164.7(5) 2_555 . . yes
N(1) S(2) C(1) 48.4(5) 2_555 . 2_555 yes
N(1) S(2) C(2) 77.6(6) 2_555 . . yes
N(1) S(2) C(2) 171.5(8) 2_555 . 2_555 yes
N(2) S(2) C(1) 115.1(8) 2_555 . . yes
N(2) S(2) C(1) 127.5(9) 2_555 . 2_555 yes
N(2) S(2) C(2) 156(1) 2_555 . . yes
N(2) S(2) C(2) 101.5(10) 2_555 . 2_555 yes
C(1) S(2) C(1) 116.5(4) . . 2_555 yes
C(1) S(2) C(2) 87.4(6) . . . yes
C(1) S(2) C(2) 14.0(6) . . 2_555 yes
C(1) S(2) C(2) 29.3(4) 2_555 . . yes
C(1) S(2) C(2) 129.0(6) 2_555 . 2_555 yes
C(2) S(2) C(2) 100.4(7) . . 2_555 yes
F(1) P(1) F(2) 88.9(2) . . . yes
F(1) P(1) F(3) 89.8(2) . . . yes
F(1) P(1) F(4) 178.6(2) . . . yes
F(1) P(1) F(5) 89.9(2) . . . yes
F(1) P(1) F(6) 90.6(2) . . . yes
F(2) P(1) F(3) 90.3(2) . . . yes
F(2) P(1) F(4) 90.8(2) . . . yes
F(2) P(1) F(5) 178.8(2) . . . yes
F(2) P(1) F(6) 90.0(2) . . . yes
F(3) P(1) F(4) 88.9(2) . . . yes
F(3) P(1) F(5) 89.2(2) . . . yes
F(3) P(1) F(6) 179.5(2) . . . yes
F(4) P(1) F(5) 90.3(2) . . . yes
F(4) P(1) F(6) 90.7(2) . . . yes
F(5) P(1) F(6) 90.5(2) . . . yes
S(2) N(1) N(2) 31.6(4) 2_555 . . yes
S(2) N(1) C(1) 81.6(6) 2_555 . . yes
N(2) N(1) C(1) 113.1(8) . . . yes
S(2) N(2) N(1) 68.8(9) 2_555 . . yes
S(2) N(2) C(2) 44.2(7) 2_555 . . yes
N(1) N(2) C(2) 112(1) . . . yes
Pt(1) N(3) C(3) 128.2(3) . . . yes
Pt(1) N(3) C(7) 113.4(3) . . . yes
C(3) N(3) C(7) 118.4(4) . . . yes
Pt(1) N(4) C(8) 117.2(3) . . . yes
Pt(1) N(4) C(12) 117.2(3) . . . yes
C(8) N(4) C(12) 125.6(4) . . . yes
Pt(1) N(5) C(13) 112.9(3) . . . yes
Pt(1) N(5) C(17) 127.9(3) . . . yes
C(13) N(5) C(17) 119.2(4) . . . yes
S(1) C(1) S(2) 121.3(6) . . . yes
S(1) C(1) S(2) 171.7(6) . . 2_555 yes
S(1) C(1) N(1) 125.1(8) . . . yes
S(1) C(1) C(2) 107.0(10) . . 2_555 yes
S(2) C(1) S(2) 63.5(4) . . 2_555 yes
S(2) C(1) N(1) 113.4(7) . . . yes
S(2) C(1) C(2) 14.8(7) . . 2_555 yes
S(2) C(1) N(1) 50.0(5) 2_555 . . yes
S(2) C(1) C(2) 77.0(9) 2_555 . 2_555 yes
N(1) C(1) C(2) 126(1) . . 2_555 yes
S(1) C(2) S(2) 121.4(7) 2_555 . . yes
S(1) C(2) S(2) 158.5(8) 2_555 . 2_555 yes
S(1) C(2) N(2) 125.0(7) 2_555 . . yes
S(1) C(2) C(1) 48.1(8) 2_555 . 2_555 yes
S(2) C(2) S(2) 79.6(7) . . 2_555 yes
S(2) C(2) N(2) 113(1) . . . yes
S(2) C(2) C(1) 73.7(8) . . 2_555 yes
S(2) C(2) N(2) 34.3(6) 2_555 . . yes
S(2) C(2) C(1) 151(1) 2_555 . 2_555 yes
N(2) C(2) C(1) 170(1) . . 2_555 yes
N(3) C(3) C(4) 122.2(4) . . . yes
N(3) C(3) H(1) 118.9 . . . no
C(4) C(3) H(1) 118.9 . . . no
C(3) C(4) C(5) 119.0(4) . . . yes
C(3) C(4) H(2) 120.5 . . . no
C(5) C(4) H(2) 120.5 . . . no
C(4) C(5) C(6) 120.1(4) . . . yes
C(4) C(5) H(3) 120.0 . . . no
C(6) C(5) H(3) 120.0 . . . no
C(5) C(6) C(7) 119.1(4) . . . yes
C(5) C(6) H(4) 120.5 . . . no
C(7) C(6) H(4) 120.5 . . . no
N(3) C(7) C(6) 121.2(4) . . . yes
N(3) C(7) C(8) 114.8(4) . . . yes
C(6) C(7) C(8) 124.0(4) . . . yes
N(4) C(8) C(7) 113.6(4) . . . yes
N(4) C(8) C(9) 117.6(4) . . . yes
C(7) C(8) C(9) 128.9(4) . . . yes
C(8) C(9) C(10) 119.0(4) . . . yes
C(8) C(9) H(5) 120.5 . . . no
C(10) C(9) H(5) 120.5 . . . no
C(9) C(10) C(11) 121.5(4) . . . yes
C(9) C(10) H(6) 119.2 . . . no
C(11) C(10) H(6) 119.2 . . . no
C(10) C(11) C(12) 118.8(4) . . . yes
C(10) C(11) H(7) 120.6 . . . no
C(12) C(11) H(7) 120.6 . . . no
N(4) C(12) C(11) 117.5(4) . . . yes
N(4) C(12) C(13) 113.3(4) . . . yes
C(11) C(12) C(13) 129.2(4) . . . yes
N(5) C(13) C(12) 115.4(4) . . . yes
N(5) C(13) C(14) 120.2(4) . . . yes
C(12) C(13) C(14) 124.5(4) . . . yes
C(13) C(14) C(15) 120.0(4) . . . yes
C(13) C(14) H(8) 120.0 . . . no
C(15) C(14) H(8) 120.0 . . . no
C(14) C(15) C(16) 118.8(4) . . . yes
C(14) C(15) H(9) 120.6 . . . no
C(16) C(15) H(9) 120.6 . . . no
C(15) C(16) C(17) 119.9(5) . . . yes
C(15) C(16) H(10) 120.0 . . . no
C(17) C(16) H(10) 120.0 . . . no
N(5) C(17) C(16) 121.9(4) . . . yes
N(5) C(17) H(11) 119.0 . . . no
C(16) C(17) H(11) 119.0 . . . no
O(1) C(18) C(19) 128.2(7) . . . yes
O(1) C(18) C(20) 115.2(7) . . . yes
C(19) C(18) C(20) 116.5(7) . . . yes
C(18) C(19) H(12) 109.5 . . . no
C(18) C(19) H(13) 109.5 . . . no
C(18) C(19) H(14) 109.5 . . . no
H(12) C(19) H(13) 109.5 . . . no
H(12) C(19) H(14) 109.5 . . . no
H(13) C(19) H(14) 109.5 . . . no
C(18) C(20) H(15) 109.5 . . . no
C(18) C(20) H(16) 109.5 . . . no
C(18) C(20) H(17) 109.5 . . . no
H(15) C(20) H(16) 109.5 . . . no
H(15) C(20) H(17) 109.5 . . . no
H(16) C(20) H(17) 109.5 . . . no

loop_
_geom_bond_atom_site_label_1
_geom_bond_atom_site_label_2
_geom_bond_distance
_geom_bond_site_symmetry_1
_geom_bond_site_symmetry_2
_geom_bond_publ_flag
Pt(1) S(1) 2.306(1) . . yes
Pt(1) N(3) 2.015(4) . . yes
Pt(1) N(4) 1.970(3) . . yes
Pt(1) N(5) 2.023(4) . . yes
S(1) C(1) 1.543(9) . . yes
S(1) C(2) 1.98(1) . 2_555 yes
S(2) S(2) 1.810(7) . 2_555 yes
S(2) N(1) 1.322(9) . 2_555 yes
S(2) N(2) 0.744(10) . 2_555 yes
S(2) C(1) 1.73(1) . . yes
S(2) C(1) 1.707(9) . 2_555 yes
S(2) C(2) 1.733(9) . . yes
S(2) C(2) 0.92(1) . 2_555 yes
P(1) F(1) 1.594(3) . . yes
P(1) F(2) 1.587(3) . . yes
P(1) F(3) 1.599(3) . . yes
P(1) F(4) 1.593(3) . . yes
P(1) F(5) 1.589(3) . . yes
P(1) F(6) 1.585(3) . . yes
O(1) C(18) 1.158(7) . . yes
N(1) N(2) 1.39(1) . . yes
N(1) C(1) 1.29(1) . . yes
N(2) C(2) 1.29(1) . . yes
N(3) C(3) 1.340(6) . . yes
N(3) C(7) 1.383(5) . . yes
N(4) C(8) 1.344(6) . . yes
N(4) C(12) 1.347(6) . . yes
N(5) C(13) 1.380(6) . . yes
N(5) C(17) 1.335(6) . . yes
C(1) C(2) 0.87(1) . 2_555 yes
C(3) C(4) 1.383(7) . . yes
C(3) H(1) 0.950 . . no
C(4) C(5) 1.373(7) . . yes
C(4) H(2) 0.950 . . no
C(5) C(6) 1.380(7) . . yes
C(5) H(3) 0.950 . . no
C(6) C(7) 1.377(6) . . yes
C(6) H(4) 0.950 . . no
C(7) C(8) 1.474(6) . . yes
C(8) C(9) 1.388(6) . . yes
C(9) C(10) 1.377(7) . . yes
C(9) H(5) 0.950 . . no
C(10) C(11) 1.385(8) . . yes
C(10) H(6) 0.950 . . no
C(11) C(12) 1.390(6) . . yes
C(11) H(7) 0.950 . . no
C(12) C(13) 1.474(7) . . yes
C(13) C(14) 1.374(7) . . yes
C(14) C(15) 1.390(8) . . yes
C(14) H(8) 0.950 . . no
C(15) C(16) 1.366(8) . . yes
C(15) H(9) 0.950 . . no
C(16) C(17) 1.373(7) . . yes
C(16) H(10) 0.950 . . no
C(17) H(11) 0.950 . . no
C(18) C(19) 1.44(1) . . yes
C(18) C(20) 1.536(10) . . yes
C(19) H(12) 0.950 . . no
C(19) H(13) 0.950 . . no
C(19) H(14) 0.950 . . no
C(20) H(15) 0.950 . . no
C(20) H(16) 0.950 . . no
C(20) H(17) 0.950 . . no

loop_
_cod_changelog_entry_id
_cod_changelog_entry_author
_cod_changelog_entry_date
_cod_changelog_entry_text
1 'Vaitkus, Antanas' 2022-05-06T22:05:00+03:00 'Updated bibliographic information.'
2 'Vaitkus, Antanas' 2022-05-07T02:40:00+03:00
;
 Replaced the '&#x00A5;' sequences with backslash symbols ('\')
 in multiple data values.
;
